data_4511955
loop_
_publ_author_name
'Pan, Jie'
'Jiang, Fei-Long'
'Wu, Ming-Yan'
'Chen, Lian'
'Gai, Yan-Li'
'Bawaked, Salem M.'
'Mokhtar, Mohamed'
'AL-Thabaiti, Shaeel A.'
'Hong, Mao-Chun'

_publ_section_title
;
 A Series of d10Metal Clusters Constructed by
 2,6-Bis[3-(pyrazin-2-yl)-1,2,4-triazolyl]pyridine: Crystal Structures and
 Unusual Luminescences
;
_journal_issue 10
_journal_name_full 'Crystal Growth &amp; Design'
_journal_page_first 5011
_journal_paper_doi 10.1021/cg500574x
_journal_volume 14
_journal_year 2014
_chemical_formula_sum 'C102 H56 Cd8 N68 O8'
_chemical_formula_weight 3261.35
_chemical_name_systematic
; 
 ? 
;
_space_group_IT_number 2
_symmetry_cell_setting triclinic
_symmetry_space_group_name_Hall '-P 1'
_symmetry_space_group_name_H-M 'P -1'
_atom_sites_solution_hydrogens geom
_atom_sites_solution_primary direct
_atom_sites_solution_secondary difmap
_audit_creation_method SHELXL-97
_cell_angle_alpha 103.422(2)
_cell_angle_beta 112.134(2)
_cell_angle_gamma 101.695(2)
_cell_formula_units_Z 2
_cell_length_a 17.9776(4)
_cell_length_b 18.9548(5)
_cell_length_c 23.0341(6)
_cell_measurement_reflns_used 18984
_cell_measurement_temperature 100(2)
_cell_measurement_theta_max 72.8790
_cell_measurement_theta_min 3.5740
_cell_volume 6695.4(3)
_computing_cell_refinement 'CrysAlisPro, Agilent Technologies,Version 1.171.36.28 (release 01-02-2013 CrysAlis171 .NET)'
_computing_data_collection 'CrysAlisPro, Agilent Technologies,Version 1.171.36.28 (release 01-02-2013 CrysAlis171 .NET)'
_computing_data_reduction 'CrysAlisPro, Agilent Technologies,Version 1.171.36.28 (release 01-02-2013 CrysAlis171 .NET)'
_computing_molecular_graphics SHELXTL
_computing_publication_material SHELXTL
_computing_structure_refinement 'SHELXL-97 (Sheldrick, 1997)'
_computing_structure_solution 'SHELXS-97 (Sheldrick, 1990)'
_diffrn_ambient_temperature 100(2)
_diffrn_measured_fraction_theta_full 0.992
_diffrn_measured_fraction_theta_max 0.992
_diffrn_measurement_device_type 'SuperNova, Dual, Cu at zero, Atlas'
_diffrn_measurement_method '\w scans'
_diffrn_radiation_monochromator graphite
_diffrn_radiation_source 'SuperNova (Cu) X-ray Source'
_diffrn_radiation_type CuK\a
_diffrn_radiation_wavelength 1.54184
_diffrn_reflns_av_R_equivalents 0.0000
_diffrn_reflns_av_sigmaI/netI 0.0528
_diffrn_reflns_limit_h_max 19
_diffrn_reflns_limit_h_min -21
_diffrn_reflns_limit_k_max 22
_diffrn_reflns_limit_k_min -22
_diffrn_reflns_limit_l_max 27
_diffrn_reflns_limit_l_min 0
_diffrn_reflns_number 23941
_diffrn_reflns_theta_full 67.50
_diffrn_reflns_theta_max 67.50
_diffrn_reflns_theta_min 3.58
_diffrn_standards_decay_% 0
_diffrn_standards_interval_count 0
_diffrn_standards_number 0
_exptl_absorpt_coefficient_mu 10.616
_exptl_absorpt_correction_T_max 0.4166
_exptl_absorpt_correction_T_min 0.2253
_exptl_absorpt_correction_type multi-scan
_exptl_absorpt_process_details
'CrysAlisPro, Agilent Technologies,Version 1.171.36.28 (release 01-02-2013 CrysAlis171 .NET)'
_exptl_crystal_colour yellow
_exptl_crystal_density_diffrn 1.618
_exptl_crystal_density_method 'not measured'
_exptl_crystal_description block
_exptl_crystal_F_000 3184
_exptl_crystal_size_max 0.20
_exptl_crystal_size_mid 0.15
_exptl_crystal_size_min 0.10
_platon_squeeze_details
;
;
_refine_diff_density_max 3.015
_refine_diff_density_min -1.255
_refine_diff_density_rms 0.139
_refine_ls_extinction_method none
_refine_ls_goodness_of_fit_ref 0.987
_refine_ls_hydrogen_treatment constr
_refine_ls_matrix_type full
_refine_ls_number_parameters 1669
_refine_ls_number_reflns 23941
_refine_ls_number_restraints 6
_refine_ls_restrained_S_all 0.990
_refine_ls_R_factor_all 0.0577
_refine_ls_R_factor_gt 0.0487
_refine_ls_shift/su_max 0.008
_refine_ls_shift/su_mean 0.000
_refine_ls_structure_factor_coef Fsqd
_refine_ls_weighting_details 'calc w=1/[\s^2^(Fo^2^)+(0.0968P)^2^+24.5769P] where P=(Fo^2^+2Fc^2^)/3'
_refine_ls_weighting_scheme calc
_refine_ls_wR_factor_gt 0.1543
_refine_ls_wR_factor_ref 0.1611
_reflns_number_gt 19340
_reflns_number_total 23941
_reflns_threshold_expression >2sigma(I)
_cod_data_source_file cg500574x_si_002.cif
_cod_data_source_block 3
_cod_depositor_comments 'Adding full bibliography for 4511953--4511957.cif.'
_cod_original_cell_volume 6695.3(3)
_cod_original_sg_symbol_H-M P-1
_cod_database_code 4511955

loop_
_symmetry_equiv_pos_as_xyz
'x, y, z'
'-x, -y, -z'

loop_
_atom_site_label
_atom_site_type_symbol
_atom_site_fract_x
_atom_site_fract_y
_atom_site_fract_z
_atom_site_U_iso_or_equiv
_atom_site_adp_type
_atom_site_occupancy
_atom_site_symmetry_multiplicity
_atom_site_calc_flag
_atom_site_refinement_flags
Cd5 Cd 0.38847(3) 0.13250(2) 0.89799(2) 0.02426(10) Uani 1 1 d .
Cd2 Cd 0.35231(3) 0.18859(2) 1.09141(2) 0.02567(11) Uani 1 1 d .
Cd3 Cd 0.34968(3) 0.35700(2) 1.02784(2) 0.02582(11) Uani 1 1 d .
Cd6 Cd 0.15924(3) 0.02030(2) 0.84931(2) 0.02814(11) Uani 1 1 d .
Cd4 Cd 0.12775(3) 0.20917(2) 0.99694(2) 0.02844(11) Uani 1 1 d .
Cd8 Cd 0.22310(3) -0.00363(3) 0.66211(2) 0.03382(12) Uani 1 1 d .
Cd1 Cd 0.29453(3) 0.39487(3) 1.21860(3) 0.03547(12) Uani 1 1 d .
Cd7 Cd 0.20348(3) 0.21633(3) 0.80288(2) 0.03404(12) Uani 1 1 d .
N39 N 0.4917(3) 0.4223(3) 1.0585(3) 0.0225(10) Uani 1 1 d .
N25 N 0.4570(3) 0.2450(3) 1.0695(3) 0.0251(10) Uani 1 1 d .
N26 N 0.4657(3) 0.2291(3) 1.0109(3) 0.0249(10) Uani 1 1 d .
N50 N 0.0026(4) 0.2375(3) 0.9419(3) 0.0322(12) Uani 1 1 d .
N29 N 0.3967(3) 0.1252(3) 0.7951(3) 0.0268(11) Uani 1 1 d .
N32 N 0.2800(4) 0.0409(4) 0.5912(3) 0.0369(13) Uani 1 1 d .
N53 N 0.0519(4) 0.1343(3) 0.8768(3) 0.0296(11) Uani 1 1 d .
N4 N 0.2983(3) 0.2105(3) 1.1700(3) 0.0272(11) Uani 1 1 d .
N6 N 0.3240(3) 0.0796(3) 1.1213(3) 0.0265(11) Uani 1 1 d .
N36 N 0.4080(4) 0.4246(3) 1.1982(3) 0.0314(12) Uani 1 1 d .
N11 N 0.4220(3) 0.0066(3) 0.8694(3) 0.0261(10) Uani 1 1 d .
N61 N 0.0615(3) 0.2144(3) 0.7619(3) 0.0291(11) Uani 1 1 d .
C14 C 0.4143(4) -0.0352(3) 0.9074(3) 0.0248(12) Uani 1 1 d .
C21 C 0.0853(4) 0.0955(4) 1.0804(3) 0.0336(14) Uani 1 1 d .
N28 N 0.5212(3) 0.2101(3) 0.9174(3) 0.0227(10) Uani 1 1 d .
N9 N 0.3514(3) 0.0771(3) 1.0147(3) 0.0247(10) Uani 1 1 d .
N8 N 0.3709(3) 0.0619(3) 0.9629(2) 0.0222(10) Uani 1 1 d .
N15 N 0.1563(3) 0.0423(3) 0.9576(3) 0.0284(11) Uani 1 1 d .
N43 N 0.2832(3) 0.2416(3) 0.7353(3) 0.0307(11) Uani 1 1 d .
O3 O 0.1999(4) 0.3479(4) 0.7819(4) 0.0606(16) Uani 1 1 d .
N46 N 0.2464(4) 0.5071(4) 1.2390(3) 0.0393(14) Uani 1 1 d .
N48 N 0.1291(4) 0.3262(3) 1.0636(3) 0.0326(12) Uani 1 1 d .
N49 N 0.1799(4) 0.3815(3) 1.1241(3) 0.0340(13) Uani 1 1 d .
N16 N 0.1347(3) 0.0921(3) 0.9973(3) 0.0297(11) Uani 1 1 d .
N41 N 0.3834(3) 0.3301(3) 0.9360(3) 0.0258(10) Uani 1 1 d .
N37 N 0.4259(3) 0.4151(3) 1.1446(3) 0.0254(10) Uani 1 1 d .
N52 N 0.0572(3) 0.0755(3) 0.8338(3) 0.0274(11) Uani 1 1 d .
N5 N 0.2789(4) 0.2680(3) 1.2037(3) 0.0292(11) Uani 1 1 d .
N27 N 0.5956(4) 0.2941(3) 1.0961(3) 0.0280(11) Uani 1 1 d .
N2 N 0.2308(5) 0.3579(4) 1.2863(4) 0.0502(18) Uani 1 1 d .
N66 N 0.0928(4) -0.0799(3) 0.5605(3) 0.0335(12) Uani 1 1 d .
N63 N 0.1217(3) 0.0502(3) 0.6611(3) 0.0262(10) Uani 1 1 d .
N55 N 0.0281(4) -0.0526(3) 0.7339(3) 0.0300(11) Uani 1 1 d .
N10 N 0.4555(4) -0.1327(3) 0.8531(3) 0.0317(12) Uani 1 1 d .
N20 N 0.2098(4) -0.0601(3) 0.7885(3) 0.0343(13) Uani 1 1 d .
N17 N 0.1760(3) -0.0814(3) 0.8891(3) 0.0292(11) Uani 1 1 d .
N13 N 0.0833(4) 0.1658(3) 1.0808(3) 0.0338(12) Uani 1 1 d .
N57 N 0.2971(3) 0.4759(3) 1.0610(3) 0.0288(11) Uani 1 1 d .
N24 N 0.4854(3) 0.2755(3) 1.1981(3) 0.0274(11) Uani 1 1 d .
N30 N 0.3464(4) 0.0929(3) 0.7282(3) 0.0299(11) Uani 1 1 d .
C62 C 0.5216(4) 0.4195(3) 1.0131(3) 0.0248(12) Uani 1 1 d .
N64 N 0.1150(3) 0.1113(3) 0.7019(3) 0.0299(11) Uani 1 1 d .
N19 N 0.2279(4) -0.0659(3) 0.7359(3) 0.0366(13) Uani 1 1 d .
N40 N 0.3405(3) 0.2935(3) 0.8692(3) 0.0281(11) Uani 1 1 d .
N62 N -0.0126(3) 0.0522(3) 0.6121(3) 0.0257(10) Uani 1 1 d .
N31 N 0.4757(4) 0.1567(3) 0.7427(3) 0.0321(12) Uani 1 1 d .
N42 N 0.4693(3) 0.3650(3) 0.8894(3) 0.0250(10) Uani 1 1 d .
N59 N 0.2244(3) 0.3501(3) 0.9492(3) 0.0268(11) Uani 1 1 d .
C58 C 0.5450(4) 0.4627(3) 1.1229(3) 0.0264(12) Uani 1 1 d .
C20 C 0.0619(4) 0.0623(4) 1.1222(3) 0.0334(15) Uani 1 1 d .
H20 H 0.0655 0.0128 1.1213 0.040 Uiso 1 1 calc R
N1 N 0.1648(8) 0.2986(5) 1.3634(5) 0.088(4) Uani 1 1 d .
N3 N 0.2580(4) 0.1703(3) 1.2419(3) 0.0338(12) Uani 1 1 d .
N7 N 0.3790(3) -0.0351(3) 1.0031(3) 0.0256(10) Uani 1 1 d .
C46 C 0.4736(4) 0.1622(4) 0.8011(3) 0.0280(13) Uani 1 1 d .
N44 N 0.3824(4) 0.2919(4) 0.6753(3) 0.0411(14) Uani 1 1 d .
N60 N 0.1769(3) 0.2961(3) 0.8886(3) 0.0285(11) Uani 1 1 d .
N58 N 0.1053(4) 0.3790(3) 0.9027(3) 0.0300(11) Uani 1 1 d .
C45 C 0.5437(4) 0.2049(3) 0.8674(3) 0.0274(13) Uani 1 1 d .
C82 C -0.0356(4) -0.0230(4) 0.7262(3) 0.0286(13) Uani 1 1 d .
C11 C 0.3355(4) 0.0157(3) 1.0919(3) 0.0244(12) Uani 1 1 d .
N34 N 0.4195(5) 0.4698(4) 1.3247(3) 0.0464(16) Uani 1 1 d .
N51 N -0.0757(3) 0.0799(3) 0.7869(3) 0.0297(11) Uani 1 1 d .
N38 N 0.5440(4) 0.4957(3) 1.2336(3) 0.0351(13) Uani 1 1 d .
H38 H 0.5962 0.5267 1.2595 0.042 Uiso 1 1 d R
C4 C 0.2255(5) 0.2867(4) 1.2876(4) 0.0397(16) Uani 1 1 d .
N14 N 0.1180(3) -0.0153(3) 1.0223(3) 0.0318(12) Uani 1 1 d .
N23 N 0.6437(4) 0.3702(4) 1.3029(3) 0.0434(15) Uani 1 1 d .
N18 N 0.2360(4) -0.1710(4) 0.7635(3) 0.0445(16) Uani 1 1 d .
N12 N 0.0349(4) 0.0984(4) 1.1630(3) 0.0441(15) Uani 1 1 d .
N56 N 0.2083(4) 0.5763(3) 1.0845(3) 0.0395(14) Uani 1 1 d .
C17 C 0.4453(4) -0.0216(4) 0.8233(3) 0.0270(12) Uani 1 1 d .
H17 H 0.4504 0.0062 0.7949 0.032 Uiso 1 1 calc R
C65 C 0.3621(4) 0.2895(3) 0.7719(3) 0.0292(13) Uani 1 1 d .
C13 C 0.3878(4) -0.0046(3) 0.9577(3) 0.0214(11) Uani 1 1 d .
C98 C 0.0443(4) 0.0167(4) 0.6087(3) 0.0240(12) Uani 1 1 d .
N65 N -0.0712(4) -0.1600(4) 0.4594(3) 0.0380(13) Uani 1 1 d .
C40 C 0.5485(4) 0.2598(3) 1.0298(3) 0.0249(12) Uani 1 1 d .
N47 N 0.0589(4) 0.4093(3) 1.0790(3) 0.0373(13) Uani 1 1 d .
H47 H 0.0197 0.4318 1.0728 0.045 Uiso 1 1 d R
C41 C 0.5800(4) 0.2531(3) 0.9801(3) 0.0255(12) Uani 1 1 d .
C24 C 0.1610(4) -0.0861(4) 0.9410(4) 0.0373(16) Uani 1 1 d .
C12 C 0.3560(4) 0.0184(3) 1.0367(3) 0.0251(12) Uani 1 1 d .
C61 C 0.6058(4) 0.4594(3) 1.0300(3) 0.0266(12) Uani 1 1 d .
H61 H 0.6255 0.4571 0.9969 0.032 Uiso 1 1 calc R
C57 C 0.5062(4) 0.4591(4) 1.1676(3) 0.0274(13) Uani 1 1 d .
C38 C 0.5502(4) 0.3046(3) 1.1876(3) 0.0277(13) Uani 1 1 d .
C95 C -0.0772(5) 0.1720(4) 0.6697(3) 0.0360(15) Uani 1 1 d .
H95 H -0.1172 0.1374 0.6265 0.043 Uiso 1 1 calc R
C99 C 0.0271(4) -0.0535(4) 0.5568(3) 0.0279(13) Uani 1 1 d .
C92 C 0.0404(4) 0.2688(4) 0.7952(3) 0.0290(13) Uani 1 1 d .
C39 C 0.5370(4) 0.2834(3) 1.1177(3) 0.0230(12) Uani 1 1 d .
C75 C -0.0112(5) 0.2982(4) 0.9727(4) 0.0358(15) Uani 1 1 d .
N22 N 0.2719(4) -0.1127(4) 0.6334(3) 0.0459(16) Uani 1 1 d .
O8 O 0.7132(7) 0.1212(7) 0.5614(4) 0.103(3) Uani 1 1 d .
C22 C 0.1133(4) 0.0568(4) 1.0342(3) 0.0301(13) Uani 1 1 d .
N45 N 0.1726(6) 0.6230(5) 1.2440(5) 0.072(3) Uani 1 1 d .
C96 C 0.0040(4) 0.1670(4) 0.7007(3) 0.0279(13) Uani 1 1 d .
C25 C 0.1613(5) -0.1517(4) 0.9610(4) 0.0420(17) Uani 1 1 d .
H25 H 0.1484 -0.1561 0.9967 0.050 Uiso 1 1 calc R
C16 C 0.4625(4) -0.0910(4) 0.8149(3) 0.0307(13) Uani 1 1 d .
H16 H 0.4795 -0.1088 0.7813 0.037 Uiso 1 1 calc R
C3 C 0.1918(7) 0.2577(5) 1.3250(5) 0.060(3) Uani 1 1 d .
H3 H 0.1876 0.2065 1.3234 0.072 Uiso 1 1 calc R
N54 N -0.1281(4) -0.1184(4) 0.6196(3) 0.0389(13) Uani 1 1 d .
C63 C 0.4587(4) 0.3718(3) 0.9454(3) 0.0244(12) Uani 1 1 d .
C60 C 0.6599(4) 0.5026(4) 1.0968(3) 0.0304(13) Uani 1 1 d .
H60 H 0.7170 0.5311 1.1098 0.036 Uiso 1 1 calc R
C6 C 0.2850(4) 0.1538(4) 1.1951(3) 0.0274(13) Uani 1 1 d .
C90 C 0.1808(4) 0.3986(4) 0.9555(3) 0.0256(12) Uani 1 1 d .
C64 C 0.3929(4) 0.3153(3) 0.8425(3) 0.0228(11) Uani 1 1 d .
C70 C 0.2814(6) 0.5718(5) 1.2909(5) 0.0474(18) Uani 1 1 d .
H70 H 0.3331 0.5791 1.3277 0.057 Uiso 1 1 calc R
C5 C 0.2543(4) 0.2411(4) 1.2454(3) 0.0321(14) Uani 1 1 d .
C87 C 0.3311(4) 0.5364(4) 1.1161(3) 0.0304(13) Uani 1 1 d .
H87 H 0.3875 0.5464 1.1483 0.036 Uiso 1 1 calc R
C91 C 0.1065(4) 0.3154(4) 0.8626(3) 0.0288(13) Uani 1 1 d .
C73 C 0.1344(5) 0.4298(4) 1.1308(4) 0.0370(16) Uani 1 1 d .
C35 C 0.4983(5) 0.2940(4) 1.2623(3) 0.0349(15) Uani 1 1 d .
H35 H 0.4533 0.2751 1.2725 0.042 Uiso 1 1 calc R
C71 C 0.1361(6) 0.5581(5) 1.1933(5) 0.056(2) Uani 1 1 d .
H71 H 0.0831 0.5510 1.1579 0.068 Uiso 1 1 calc R
C51 C 0.2473(5) 0.0214(5) 0.5254(4) 0.0450(18) Uani 1 1 d .
H51 H 0.1903 -0.0114 0.4994 0.054 Uiso 1 1 calc R
C79 C -0.0550(5) 0.1935(4) 0.8797(4) 0.0330(14) Uani 1 1 d .
C102 C 0.0752(5) -0.1451(4) 0.5143(4) 0.0415(17) Uani 1 1 d .
H102 H 0.1195 -0.1657 0.5155 0.050 Uiso 1 1 calc R
C81 C -0.0203(4) 0.0437(4) 0.7814(3) 0.0279(13) Uani 1 1 d .
C18 C 0.0333(5) 0.1686(5) 1.1643(4) 0.0430(17) Uani 1 1 d .
H18 H 0.0152 0.1964 1.1934 0.052 Uiso 1 1 calc R
C68 C 0.2527(5) 0.2205(4) 0.6693(4) 0.0384(15) Uani 1 1 d .
H68 H 0.1960 0.1874 0.6420 0.046 Uiso 1 1 calc R
C44 C 0.6269(4) 0.2383(4) 0.8781(4) 0.0335(14) Uani 1 1 d .
H44 H 0.6412 0.2323 0.8419 0.040 Uiso 1 1 calc R
C7 C 0.2999(4) 0.0825(4) 1.1700(3) 0.0285(13) Uani 1 1 d .
C86 C 0.2863(5) 0.5862(4) 1.1287(4) 0.0358(15) Uani 1 1 d .
H86 H 0.3124 0.6279 1.1696 0.043 Uiso 1 1 calc R
C59 C 0.6297(4) 0.5035(4) 1.1441(3) 0.0316(14) Uani 1 1 d .
H59 H 0.6659 0.5314 1.1900 0.038 Uiso 1 1 calc R
C94 C -0.0974(5) 0.2297(4) 0.7047(4) 0.0389(16) Uani 1 1 d .
H94 H -0.1521 0.2347 0.6850 0.047 Uiso 1 1 calc R
C89 C 0.2170(4) 0.4654(3) 1.0167(3) 0.0246(12) Uani 1 1 d .
C28 C 0.1974(5) -0.1374(4) 0.8566(4) 0.0405(17) Uani 1 1 d .
C42 C 0.6642(4) 0.2894(4) 0.9948(3) 0.0320(14) Uani 1 1 d .
H42 H 0.7045 0.3196 1.0393 0.038 Uiso 1 1 calc R
C43 C 0.6879(4) 0.2806(4) 0.9432(4) 0.0336(14) Uani 1 1 d .
H43 H 0.7451 0.3031 0.9523 0.040 Uiso 1 1 calc R
C74 C 0.0585(5) 0.3455(4) 1.0391(4) 0.0345(15) Uani 1 1 d .
C15 C 0.4304(4) -0.1052(4) 0.8984(3) 0.0290(13) Uani 1 1 d .
H15 H 0.4231 -0.1340 0.9256 0.035 Uiso 1 1 calc R
N33 N 0.3724(5) 0.0948(5) 0.5277(3) 0.0554(18) Uani 1 1 d .
C85 C 0.0125(5) -0.1144(4) 0.6851(3) 0.0347(14) Uani 1 1 d .
H85 H 0.0559 -0.1372 0.6890 0.042 Uiso 1 1 calc R
C97 C 0.0350(4) 0.1095(4) 0.6700(3) 0.0261(12) Uani 1 1 d .
C66 C 0.4125(4) 0.3129(4) 0.7414(3) 0.0318(14) Uani 1 1 d .
H66 H 0.4698 0.3446 0.7686 0.038 Uiso 1 1 calc R
C88 C 0.1730(5) 0.5148(4) 1.0288(4) 0.0341(14) Uani 1 1 d .
H88 H 0.1166 0.5049 0.9969 0.041 Uiso 1 1 calc R
C93 C -0.0394(5) 0.2794(4) 0.7673(4) 0.0351(15) Uani 1 1 d .
H93 H -0.0525 0.3194 0.7908 0.042 Uiso 1 1 calc R
C31 C 0.2683(6) -0.1571(5) 0.6695(4) 0.054(2) Uani 1 1 d .
C29 C 0.2140(5) -0.1245(4) 0.8028(4) 0.0374(16) Uani 1 1 d .
C72 C 0.1718(5) 0.4989(4) 1.1892(4) 0.0425(17) Uani 1 1 d .
C30 C 0.2434(5) -0.1332(4) 0.7228(4) 0.0429(18) Uani 1 1 d .
O4 O 0.1148(6) 0.2983(5) 0.6792(4) 0.086(2) Uani 1 1 d .
C55 C 0.4891(5) 0.4960(4) 1.3178(4) 0.0402(17) Uani 1 1 d .
C80 C -0.0278(4) 0.1344(4) 0.8469(3) 0.0273(13) Uani 1 1 d .
C19 C 0.0579(5) 0.2019(4) 1.1234(4) 0.0401(16) Uani 1 1 d .
H19 H 0.0566 0.2524 1.1259 0.048 Uiso 1 1 calc R
C48 C 0.3600(5) 0.0891(4) 0.6266(4) 0.0362(15) Uani 1 1 d .
C8 C 0.2872(5) 0.0209(4) 1.1924(4) 0.0347(15) Uani 1 1 d .
H8 H 0.2688 0.0232 1.2262 0.042 Uiso 1 1 calc R
C36 C 0.5783(5) 0.3412(4) 1.3140(4) 0.0404(17) Uani 1 1 d .
H36 H 0.5860 0.3530 1.3587 0.048 Uiso 1 1 calc R
C23 C 0.1447(4) -0.0205(4) 0.9744(3) 0.0322(15) Uani 1 1 d .
C37 C 0.6287(5) 0.3525(4) 1.2395(4) 0.0389(16) Uani 1 1 d .
H37 H 0.6729 0.3731 1.2290 0.047 Uiso 1 1 calc R
C100 C -0.0536(4) -0.0946(4) 0.5059(3) 0.0330(14) Uani 1 1 d .
H100 H -0.0985 -0.0748 0.5043 0.040 Uiso 1 1 calc R
C47 C 0.3951(5) 0.1133(4) 0.6995(4) 0.0353(15) Uani 1 1 d .
C34 C 0.2952(6) -0.1340(6) 0.5847(4) 0.056(2) Uani 1 1 d .
H34 H 0.2993 -0.1022 0.5590 0.067 Uiso 1 1 calc R
C10 C 0.3270(4) -0.0480(4) 1.1128(4) 0.0326(14) Uani 1 1 d .
H10 H 0.3377 -0.0922 1.0930 0.039 Uiso 1 1 calc R
C26 C 0.1813(5) -0.2093(5) 0.9259(5) 0.050(2) Uani 1 1 d .
H26 H 0.1803 -0.2546 0.9370 0.060 Uiso 1 1 calc R
C83 C -0.1144(5) -0.0570(4) 0.6689(4) 0.0358(15) Uani 1 1 d .
H83 H -0.1585 -0.0355 0.6655 0.043 Uiso 1 1 calc R
C50 C 0.2922(6) 0.0465(5) 0.4932(4) 0.0486(19) Uani 1 1 d .
H50 H 0.2663 0.0294 0.4459 0.058 Uiso 1 1 calc R
C76 C -0.0856(5) 0.3164(4) 0.9437(4) 0.0429(17) Uani 1 1 d .
H76 H -0.0939 0.3602 0.9670 0.051 Uiso 1 1 calc R
C56 C 0.4828(5) 0.4735(4) 1.2495(4) 0.0324(14) Uani 1 1 d .
C27 C 0.2023(5) -0.2023(4) 0.8754(4) 0.0483(19) Uani 1 1 d .
H27 H 0.2197 -0.2403 0.8539 0.058 Uiso 1 1 calc R
N35 N 0.5743(7) 0.5663(6) 1.4329(4) 0.072(2) Uani 1 1 d .
C78 C -0.1299(5) 0.2074(4) 0.8482(4) 0.0393(16) Uani 1 1 d .
H78 H -0.1701 0.1748 0.8044 0.047 Uiso 1 1 calc R
C49 C 0.4063(5) 0.1166(5) 0.5940(4) 0.0432(17) Uani 1 1 d .
H49 H 0.4625 0.1513 0.6198 0.052 Uiso 1 1 calc R
C77 C -0.1462(5) 0.2696(5) 0.8810(4) 0.0436(18) Uani 1 1 d .
H77 H -0.1980 0.2794 0.8605 0.052 Uiso 1 1 calc R
C67 C 0.3014(5) 0.2456(4) 0.6397(4) 0.0434(17) Uani 1 1 d .
H67 H 0.2771 0.2296 0.5925 0.052 Uiso 1 1 calc R
C101 C -0.0062(5) -0.1844(4) 0.4639(3) 0.0391(16) Uani 1 1 d .
H101 H -0.0156 -0.2308 0.4313 0.047 Uiso 1 1 calc R
N67 N 0.1512(7) 0.3552(5) 0.7333(5) 0.075(3) Uani 1 1 d .
C52 C 0.4273(7) 0.4925(6) 1.3871(5) 0.059(2) Uani 1 1 d .
H52 H 0.3797 0.4761 1.3952 0.070 Uiso 1 1 calc R
C84 C -0.0644(5) -0.1478(4) 0.6284(3) 0.0365(15) Uani 1 1 d .
H84 H -0.0722 -0.1926 0.5948 0.044 Uiso 1 1 calc R
O7 O 0.6535(10) 0.2064(7) 0.5698(6) 0.139(5) Uani 1 1 d .
C9 C 0.3025(5) -0.0443(4) 1.1634(4) 0.0412(17) Uani 1 1 d .
H9 H 0.2960 -0.0867 1.1785 0.049 Uiso 1 1 calc R
C69 C 0.2435(7) 0.6290(5) 1.2922(5) 0.065(3) Uani 1 1 d .
H69 H 0.2708 0.6745 1.3301 0.078 Uiso 1 1 calc R
C54 C 0.5654(6) 0.5431(6) 1.3719(4) 0.055(2) Uani 1 1 d .
H54 H 0.6133 0.5593 1.3641 0.066 Uiso 1 1 calc R
O6 O 0.6778(7) 0.1500(6) 0.6455(5) 0.096(3) Uani 1 1 d .
C2 C 0.1997(8) 0.3972(5) 1.3223(6) 0.068(3) Uani 1 1 d .
H2 H 0.2007 0.4478 1.3233 0.082 Uiso 1 1 calc R
O5 O 0.1345(10) 0.4169(7) 0.7348(6) 0.127(4) Uani 1 1 d .
N68 N 0.6820(7) 0.1576(6) 0.5895(6) 0.089(3) Uani 1 1 d .
N21 N 0.3104(9) -0.2483(7) 0.6079(5) 0.104(5) Uani 1 1 d .
C33 C 0.3134(8) -0.2021(7) 0.5719(5) 0.075(3) Uani 1 1 d .
H33 H 0.3284 -0.2166 0.5365 0.090 Uiso 1 1 calc R
C32 C 0.2881(10) -0.2249(7) 0.6569(6) 0.086(4) Uani 1 1 d .
H32 H 0.2858 -0.2555 0.6839 0.103 Uiso 1 1 calc R
C53 C 0.5046(10) 0.5398(7) 1.4399(5) 0.079(4) Uani 1 1 d .
H53 H 0.5081 0.5540 1.4834 0.095 Uiso 1 1 calc R
C1 C 0.1661(2) 0.3639(2) 1.3583(2) 0.094(5) Uani 1 1 d .
H1 H 0.1419 0.3926 1.3813 0.113 Uiso 1 1 calc R
O1 O 0.2505(2) 0.1278(2) 0.8554(2) 0.0517(16) Uani 1 1 d R
O2 O 0.2716(2) 0.2510(2) 1.0358(2) 0.0588(16) Uani 1 1 d RU

loop_
_atom_site_aniso_label
_atom_site_aniso_U_11
_atom_site_aniso_U_22
_atom_site_aniso_U_33
_atom_site_aniso_U_23
_atom_site_aniso_U_13
_atom_site_aniso_U_12
Cd5 0.0265(2) 0.0247(2) 0.0255(2) 0.01352(16) 0.01210(17) 0.00915(16)
Cd2 0.0340(2) 0.0236(2) 0.0313(2) 0.01555(17) 0.02130(18) 0.01232(17)
Cd3 0.0265(2) 0.0268(2) 0.0291(2) 0.01299(17) 0.01532(17) 0.00862(16)
Cd6 0.0308(2) 0.0250(2) 0.0344(2) 0.01424(17) 0.01506(18) 0.01464(17)
Cd4 0.0329(2) 0.0242(2) 0.0370(2) 0.01490(18) 0.02007(19) 0.01248(17)
Cd8 0.0286(2) 0.0400(3) 0.0306(2) 0.00717(19) 0.01076(19) 0.01660(19)
Cd1 0.0499(3) 0.0314(2) 0.0465(3) 0.0216(2) 0.0347(2) 0.0200(2)
Cd7 0.0247(2) 0.0351(2) 0.0348(2) 0.00164(19) 0.01230(19) 0.00832(18)
N39 0.022(2) 0.024(2) 0.035(3) 0.017(2) 0.020(2) 0.0121(19)
N25 0.024(2) 0.023(2) 0.029(3) 0.012(2) 0.010(2) 0.0080(19)
N26 0.027(3) 0.020(2) 0.029(3) 0.011(2) 0.012(2) 0.0080(19)
N50 0.034(3) 0.035(3) 0.047(3) 0.022(3) 0.029(3) 0.018(2)
N29 0.034(3) 0.026(2) 0.024(3) 0.013(2) 0.011(2) 0.015(2)
N32 0.039(3) 0.046(3) 0.031(3) 0.013(3) 0.016(3) 0.024(3)
N53 0.043(3) 0.028(3) 0.030(3) 0.016(2) 0.021(2) 0.018(2)
N4 0.030(3) 0.028(3) 0.033(3) 0.015(2) 0.019(2) 0.013(2)
N6 0.029(3) 0.024(2) 0.027(3) 0.014(2) 0.011(2) 0.009(2)
N36 0.043(3) 0.027(3) 0.031(3) 0.016(2) 0.017(2) 0.017(2)
N11 0.029(3) 0.028(3) 0.023(2) 0.012(2) 0.009(2) 0.012(2)
N61 0.026(3) 0.032(3) 0.033(3) 0.013(2) 0.017(2) 0.009(2)
C14 0.023(3) 0.021(3) 0.024(3) 0.008(2) 0.003(2) 0.008(2)
C21 0.028(3) 0.035(3) 0.031(3) 0.018(3) 0.006(3) 0.002(3)
N28 0.027(2) 0.024(2) 0.030(3) 0.017(2) 0.020(2) 0.013(2)
N9 0.028(3) 0.025(2) 0.026(3) 0.016(2) 0.012(2) 0.010(2)
N8 0.028(3) 0.020(2) 0.026(2) 0.0113(19) 0.016(2) 0.0101(19)
N15 0.021(2) 0.031(3) 0.035(3) 0.018(2) 0.011(2) 0.006(2)
N43 0.028(3) 0.034(3) 0.028(3) 0.009(2) 0.010(2) 0.012(2)
O3 0.047(3) 0.063(4) 0.068(4) 0.025(3) 0.023(3) 0.014(3)
N46 0.044(3) 0.035(3) 0.055(4) 0.019(3) 0.034(3) 0.017(3)
N48 0.042(3) 0.028(3) 0.047(3) 0.020(3) 0.033(3) 0.016(2)
N49 0.044(3) 0.032(3) 0.048(3) 0.019(3) 0.037(3) 0.017(2)
N16 0.027(3) 0.027(3) 0.036(3) 0.016(2) 0.015(2) 0.005(2)
N41 0.024(3) 0.021(2) 0.034(3) 0.013(2) 0.014(2) 0.0057(19)
N37 0.033(3) 0.024(2) 0.028(3) 0.012(2) 0.019(2) 0.012(2)
N52 0.031(3) 0.023(2) 0.030(3) 0.012(2) 0.011(2) 0.013(2)
N5 0.036(3) 0.028(3) 0.034(3) 0.016(2) 0.022(2) 0.014(2)
N27 0.034(3) 0.020(2) 0.029(3) 0.012(2) 0.011(2) 0.009(2)
N2 0.083(5) 0.040(3) 0.061(4) 0.028(3) 0.055(4) 0.028(3)
N66 0.033(3) 0.036(3) 0.027(3) 0.007(2) 0.010(2) 0.016(2)
N63 0.023(2) 0.029(3) 0.026(3) 0.006(2) 0.013(2) 0.010(2)
N55 0.035(3) 0.033(3) 0.029(3) 0.016(2) 0.018(2) 0.011(2)
N10 0.037(3) 0.031(3) 0.031(3) 0.013(2) 0.013(2) 0.020(2)
N20 0.030(3) 0.028(3) 0.040(3) 0.008(2) 0.008(2) 0.016(2)
N17 0.022(3) 0.026(3) 0.039(3) 0.017(2) 0.009(2) 0.009(2)
N13 0.033(3) 0.034(3) 0.035(3) 0.012(2) 0.019(2) 0.004(2)
N57 0.029(3) 0.031(3) 0.039(3) 0.020(2) 0.023(2) 0.012(2)
N24 0.033(3) 0.028(3) 0.028(3) 0.012(2) 0.017(2) 0.017(2)
N30 0.037(3) 0.035(3) 0.026(3) 0.013(2) 0.017(2) 0.020(2)
C62 0.029(3) 0.017(3) 0.030(3) 0.013(2) 0.011(3) 0.007(2)
N64 0.028(3) 0.031(3) 0.034(3) 0.008(2) 0.017(2) 0.012(2)
N19 0.032(3) 0.035(3) 0.035(3) 0.004(2) 0.008(2) 0.018(2)
N40 0.027(3) 0.023(2) 0.031(3) 0.011(2) 0.009(2) 0.008(2)
N62 0.027(3) 0.028(3) 0.024(2) 0.012(2) 0.013(2) 0.008(2)
N31 0.043(3) 0.031(3) 0.033(3) 0.015(2) 0.024(3) 0.015(2)
N42 0.028(3) 0.019(2) 0.031(3) 0.013(2) 0.013(2) 0.009(2)
N59 0.034(3) 0.024(2) 0.031(3) 0.012(2) 0.020(2) 0.012(2)
C58 0.031(3) 0.019(3) 0.030(3) 0.013(2) 0.010(3) 0.009(2)
C20 0.026(3) 0.048(4) 0.039(4) 0.027(3) 0.022(3) 0.011(3)
N1 0.166(11) 0.050(5) 0.107(8) 0.031(5) 0.119(8) 0.035(6)
N3 0.043(3) 0.031(3) 0.034(3) 0.016(2) 0.024(3) 0.007(2)
N7 0.029(3) 0.022(2) 0.029(3) 0.013(2) 0.012(2) 0.009(2)
C46 0.032(3) 0.027(3) 0.034(3) 0.016(3) 0.017(3) 0.017(3)
N44 0.051(4) 0.040(3) 0.031(3) 0.014(3) 0.016(3) 0.014(3)
N60 0.023(3) 0.032(3) 0.034(3) 0.011(2) 0.016(2) 0.009(2)
N58 0.036(3) 0.027(3) 0.031(3) 0.011(2) 0.016(2) 0.014(2)
C45 0.031(3) 0.022(3) 0.035(3) 0.017(3) 0.013(3) 0.014(2)
C82 0.029(3) 0.035(3) 0.028(3) 0.020(3) 0.015(3) 0.009(3)
C11 0.022(3) 0.023(3) 0.028(3) 0.013(2) 0.010(2) 0.007(2)
N34 0.081(5) 0.043(3) 0.039(3) 0.025(3) 0.038(4) 0.032(3)
N51 0.024(3) 0.037(3) 0.042(3) 0.023(3) 0.021(2) 0.015(2)
N38 0.044(3) 0.029(3) 0.029(3) 0.010(2) 0.012(3) 0.014(2)
C4 0.057(5) 0.031(3) 0.041(4) 0.012(3) 0.033(4) 0.013(3)
N14 0.028(3) 0.030(3) 0.039(3) 0.021(2) 0.012(2) 0.008(2)
N23 0.047(4) 0.036(3) 0.031(3) 0.013(3) 0.005(3) 0.003(3)
N18 0.044(4) 0.033(3) 0.045(4) 0.004(3) 0.007(3) 0.025(3)
N12 0.039(3) 0.053(4) 0.040(3) 0.025(3) 0.019(3) 0.004(3)
N56 0.050(4) 0.032(3) 0.042(3) 0.014(3) 0.022(3) 0.021(3)
C17 0.027(3) 0.026(3) 0.027(3) 0.009(2) 0.010(2) 0.011(2)
C65 0.032(3) 0.021(3) 0.034(3) 0.011(2) 0.010(3) 0.012(2)
C13 0.018(3) 0.022(3) 0.022(3) 0.009(2) 0.006(2) 0.008(2)
C98 0.021(3) 0.029(3) 0.024(3) 0.010(2) 0.011(2) 0.011(2)
N65 0.040(3) 0.040(3) 0.026(3) 0.009(2) 0.009(2) 0.010(3)
C40 0.030(3) 0.017(3) 0.031(3) 0.012(2) 0.012(3) 0.012(2)
N47 0.049(4) 0.035(3) 0.051(4) 0.020(3) 0.036(3) 0.026(3)
C41 0.031(3) 0.021(3) 0.032(3) 0.016(2) 0.016(3) 0.012(2)
C24 0.026(3) 0.025(3) 0.050(4) 0.019(3) 0.004(3) 0.007(3)
C12 0.025(3) 0.022(3) 0.028(3) 0.011(2) 0.010(2) 0.007(2)
C61 0.023(3) 0.023(3) 0.037(3) 0.014(3) 0.015(3) 0.007(2)
C57 0.034(3) 0.025(3) 0.036(3) 0.015(3) 0.022(3) 0.018(3)
C38 0.035(3) 0.019(3) 0.028(3) 0.010(2) 0.011(3) 0.008(2)
C95 0.037(4) 0.038(4) 0.031(3) 0.013(3) 0.009(3) 0.018(3)
C99 0.029(3) 0.033(3) 0.023(3) 0.011(2) 0.012(3) 0.009(3)
C92 0.030(3) 0.026(3) 0.037(3) 0.015(3) 0.017(3) 0.012(2)
C39 0.022(3) 0.021(3) 0.030(3) 0.012(2) 0.014(2) 0.006(2)
C75 0.043(4) 0.029(3) 0.053(4) 0.022(3) 0.030(3) 0.020(3)
N22 0.041(3) 0.052(4) 0.038(3) 0.006(3) 0.010(3) 0.028(3)
O8 0.115(8) 0.126(8) 0.067(5) 0.012(5) 0.040(5) 0.062(7)
C22 0.029(3) 0.031(3) 0.029(3) 0.019(3) 0.010(3) 0.004(3)
N45 0.082(6) 0.046(4) 0.081(6) 0.005(4) 0.030(5) 0.039(4)
C96 0.035(3) 0.026(3) 0.029(3) 0.012(3) 0.019(3) 0.009(3)
C25 0.037(4) 0.038(4) 0.053(4) 0.028(3) 0.016(3) 0.012(3)
C16 0.029(3) 0.035(3) 0.026(3) 0.009(3) 0.008(3) 0.016(3)
C3 0.099(8) 0.046(5) 0.071(6) 0.028(4) 0.067(6) 0.027(5)
N54 0.033(3) 0.044(3) 0.031(3) 0.016(3) 0.007(2) 0.005(3)
C63 0.026(3) 0.020(3) 0.034(3) 0.016(2) 0.013(3) 0.011(2)
C60 0.027(3) 0.026(3) 0.038(4) 0.015(3) 0.014(3) 0.005(2)
C6 0.029(3) 0.028(3) 0.031(3) 0.017(3) 0.015(3) 0.009(2)
C90 0.028(3) 0.028(3) 0.029(3) 0.016(2) 0.017(3) 0.010(2)
C64 0.022(3) 0.026(3) 0.030(3) 0.017(2) 0.016(2) 0.013(2)
C70 0.050(5) 0.040(4) 0.057(5) 0.013(4) 0.028(4) 0.021(4)
C5 0.035(3) 0.030(3) 0.034(3) 0.016(3) 0.018(3) 0.005(3)
C87 0.032(3) 0.026(3) 0.034(3) 0.012(3) 0.017(3) 0.006(3)
C91 0.033(3) 0.032(3) 0.032(3) 0.015(3) 0.019(3) 0.018(3)
C73 0.048(4) 0.034(4) 0.053(4) 0.025(3) 0.035(4) 0.025(3)
C35 0.049(4) 0.037(4) 0.031(3) 0.019(3) 0.021(3) 0.022(3)
C71 0.061(5) 0.049(5) 0.061(5) 0.007(4) 0.030(5) 0.031(4)
C51 0.047(4) 0.051(4) 0.033(4) 0.011(3) 0.013(3) 0.022(4)
C79 0.039(4) 0.029(3) 0.041(4) 0.018(3) 0.024(3) 0.013(3)
C102 0.045(4) 0.042(4) 0.035(4) 0.009(3) 0.012(3) 0.025(3)
C81 0.027(3) 0.032(3) 0.032(3) 0.020(3) 0.013(3) 0.013(3)
C18 0.034(4) 0.049(4) 0.044(4) 0.020(3) 0.019(3) 0.003(3)
C68 0.034(4) 0.041(4) 0.038(4) 0.011(3) 0.015(3) 0.013(3)
C44 0.034(3) 0.036(3) 0.044(4) 0.022(3) 0.024(3) 0.016(3)
C7 0.030(3) 0.031(3) 0.028(3) 0.015(3) 0.016(3) 0.004(2)
C86 0.043(4) 0.028(3) 0.039(4) 0.013(3) 0.021(3) 0.011(3)
C59 0.038(4) 0.024(3) 0.035(3) 0.013(3) 0.015(3) 0.012(3)
C94 0.036(4) 0.047(4) 0.040(4) 0.019(3) 0.016(3) 0.023(3)
C89 0.026(3) 0.027(3) 0.034(3) 0.020(3) 0.020(3) 0.010(2)
C28 0.032(3) 0.025(3) 0.049(4) 0.011(3) 0.002(3) 0.009(3)
C42 0.032(3) 0.026(3) 0.034(3) 0.013(3) 0.010(3) 0.009(3)
C43 0.029(3) 0.040(4) 0.043(4) 0.018(3) 0.025(3) 0.013(3)
C74 0.037(4) 0.031(3) 0.049(4) 0.017(3) 0.029(3) 0.014(3)
C15 0.031(3) 0.030(3) 0.031(3) 0.016(3) 0.014(3) 0.015(3)
N33 0.067(5) 0.068(5) 0.034(3) 0.018(3) 0.022(3) 0.026(4)
C85 0.037(4) 0.036(4) 0.028(3) 0.008(3) 0.014(3) 0.010(3)
C97 0.030(3) 0.028(3) 0.027(3) 0.014(2) 0.016(3) 0.010(2)
C66 0.035(3) 0.033(3) 0.032(3) 0.011(3) 0.021(3) 0.008(3)
C88 0.039(4) 0.034(3) 0.037(4) 0.013(3) 0.020(3) 0.019(3)
C93 0.038(4) 0.033(3) 0.044(4) 0.016(3) 0.023(3) 0.017(3)
C31 0.057(5) 0.056(5) 0.038(4) 0.003(4) 0.006(4) 0.041(4)
C29 0.035(4) 0.029(3) 0.036(4) 0.007(3) 0.005(3) 0.013(3)
C72 0.052(5) 0.030(4) 0.051(4) 0.013(3) 0.027(4) 0.016(3)
C30 0.044(4) 0.036(4) 0.035(4) 0.002(3) 0.003(3) 0.025(3)
O4 0.089(6) 0.079(5) 0.060(5) 0.013(4) 0.021(4) 0.006(4)
C55 0.061(5) 0.038(4) 0.036(4) 0.018(3) 0.027(4) 0.026(3)
C80 0.027(3) 0.034(3) 0.037(3) 0.023(3) 0.021(3) 0.015(3)
C19 0.040(4) 0.037(4) 0.038(4) 0.014(3) 0.017(3) 0.002(3)
C48 0.041(4) 0.047(4) 0.033(4) 0.018(3) 0.021(3) 0.026(3)
C8 0.045(4) 0.034(3) 0.043(4) 0.025(3) 0.030(3) 0.016(3)
C36 0.055(5) 0.038(4) 0.027(3) 0.014(3) 0.013(3) 0.018(3)
C23 0.029(3) 0.022(3) 0.032(3) 0.015(3) -0.001(3) 0.002(2)
C37 0.038(4) 0.038(4) 0.037(4) 0.018(3) 0.013(3) 0.007(3)
C100 0.033(3) 0.038(4) 0.026(3) 0.013(3) 0.010(3) 0.011(3)
C47 0.041(4) 0.029(3) 0.035(4) 0.011(3) 0.012(3) 0.019(3)
C34 0.053(5) 0.070(6) 0.040(4) 0.003(4) 0.016(4) 0.038(5)
C10 0.036(3) 0.030(3) 0.039(4) 0.019(3) 0.018(3) 0.015(3)
C26 0.049(5) 0.033(4) 0.066(5) 0.024(4) 0.017(4) 0.019(3)
C83 0.034(4) 0.038(4) 0.036(4) 0.020(3) 0.012(3) 0.010(3)
C50 0.058(5) 0.068(5) 0.029(4) 0.021(4) 0.022(4) 0.028(4)
C76 0.048(4) 0.036(4) 0.064(5) 0.023(4) 0.035(4) 0.024(3)
C56 0.043(4) 0.035(3) 0.038(4) 0.020(3) 0.028(3) 0.021(3)
C27 0.051(5) 0.031(4) 0.058(5) 0.019(3) 0.013(4) 0.020(3)
N35 0.084(6) 0.093(7) 0.037(4) 0.018(4) 0.025(4) 0.028(5)
C78 0.039(4) 0.038(4) 0.048(4) 0.019(3) 0.023(3) 0.016(3)
C49 0.049(4) 0.056(5) 0.032(4) 0.015(3) 0.023(3) 0.021(4)
C77 0.039(4) 0.042(4) 0.065(5) 0.023(4) 0.030(4) 0.024(3)
C67 0.052(5) 0.039(4) 0.030(4) 0.013(3) 0.008(3) 0.016(3)
C101 0.049(4) 0.035(4) 0.027(3) 0.004(3) 0.015(3) 0.014(3)
N67 0.087(7) 0.051(5) 0.085(7) 0.014(5) 0.043(6) 0.018(5)
C52 0.093(7) 0.060(5) 0.056(5) 0.028(5) 0.056(6) 0.035(5)
C84 0.038(4) 0.037(4) 0.027(3) 0.009(3) 0.014(3) 0.002(3)
O7 0.216(15) 0.098(8) 0.105(8) 0.053(7) 0.047(9) 0.081(9)
C9 0.049(4) 0.039(4) 0.054(4) 0.030(3) 0.031(4) 0.019(3)
C69 0.065(6) 0.042(5) 0.072(6) 0.001(4) 0.020(5) 0.027(4)
C54 0.061(5) 0.069(6) 0.041(4) 0.019(4) 0.027(4) 0.023(5)
O6 0.112(7) 0.103(7) 0.094(6) 0.047(6) 0.052(6) 0.050(6)
C2 0.123(9) 0.044(5) 0.093(7) 0.032(5) 0.093(8) 0.037(5)
O5 0.211(14) 0.103(8) 0.127(9) 0.069(7) 0.093(10) 0.101(9)
N68 0.084(7) 0.073(6) 0.086(7) 0.022(6) 0.013(6) 0.033(6)
N21 0.171(12) 0.111(9) 0.071(6) 0.027(6) 0.063(7) 0.114(9)
C33 0.101(9) 0.093(8) 0.050(5) 0.021(5) 0.034(6) 0.070(7)
C32 0.141(12) 0.087(8) 0.058(6) 0.022(6) 0.047(7) 0.090(9)
C53 0.132(11) 0.061(6) 0.042(5) 0.014(5) 0.037(6) 0.033(7)
C1 0.175(14) 0.059(6) 0.117(10) 0.037(7) 0.125(11) 0.050(8)
O1 0.017(2) 0.042(3) 0.100(5) 0.049(3) 0.015(3) 0.008(2)
O2 0.031(2) 0.054(3) 0.104(4) 0.061(3) 0.023(2) 0.012(2)

loop_
_atom_type_symbol
_atom_type_description
_atom_type_scat_dispersion_real
_atom_type_scat_dispersion_imag
_atom_type_scat_source
C C 0.0181 0.0091 'International Tables Vol C Tables 4.2.6.8 and 6.1.1.4'
H H 0.0000 0.0000 'International Tables Vol C Tables 4.2.6.8 and 6.1.1.4'
Cd Cd 0.1185 4.6533 'International Tables Vol C Tables 4.2.6.8 and 6.1.1.4'
N N 0.0311 0.0180 'International Tables Vol C Tables 4.2.6.8 and 6.1.1.4'
O O 0.0492 0.0322 'International Tables Vol C Tables 4.2.6.8 and 6.1.1.4'

loop_
_geom_angle_atom_site_label_1
_geom_angle_atom_site_label_2
_geom_angle_atom_site_label_3
_geom_angle
O1 Cd5 N8 92.58(15)
O1 Cd5 N28 139.50(14)
N8 Cd5 N28 123.60(18)
O1 Cd5 N29 93.58(17)
N8 Cd5 N29 143.57(17)
N28 Cd5 N29 68.80(18)
O1 Cd5 N26 108.67(17)
N8 Cd5 N26 77.79(17)
N28 Cd5 N26 67.51(17)
N29 Cd5 N26 133.00(18)
O1 Cd5 N11 118.33(16)
N8 Cd5 N11 67.74(17)
N28 Cd5 N11 94.08(17)
N29 Cd5 N11 77.80(16)
N26 Cd5 N11 121.51(16)
N25 Cd2 O2 88.54(15)
N25 Cd2 N6 133.06(18)
O2 Cd2 N6 134.77(16)
N25 Cd2 N4 140.83(19)
O2 Cd2 N4 89.06(17)
N6 Cd2 N4 69.65(19)
N25 Cd2 N9 80.96(18)
O2 Cd2 N9 110.88(17)
N6 Cd2 N9 68.34(18)
N4 Cd2 N9 135.61(18)
N25 Cd2 N24 67.94(18)
O2 Cd2 N24 114.86(16)
N6 Cd2 N24 99.50(17)
N4 Cd2 N24 77.82(18)
N9 Cd2 N24 122.73(17)
N59 Cd3 O2 84.51(16)
N59 Cd3 N39 134.10(18)
O2 Cd3 N39 139.20(14)
N59 Cd3 N37 135.74(18)
O2 Cd3 N37 92.48(17)
N39 Cd3 N37 69.43(18)
N59 Cd3 N41 82.96(18)
O2 Cd3 N41 114.15(17)
N39 Cd3 N41 67.99(18)
N37 Cd3 N41 136.44(18)
N59 Cd3 N57 66.23(18)
O2 Cd3 N57 109.75(15)
N39 Cd3 N57 99.96(17)
N37 Cd3 N57 73.56(17)
N41 Cd3 N57 122.62(16)
N52 Cd6 O1 90.71(16)
N52 Cd6 N17 130.02(19)
O1 Cd6 N17 134.42(15)
N52 Cd6 N20 141.1(2)
O1 Cd6 N20 91.59(18)
N17 Cd6 N20 69.9(2)
N52 Cd6 N15 80.03(19)
O1 Cd6 N15 108.03(17)
N17 Cd6 N15 67.70(19)
N20 Cd6 N15 135.18(19)
N52 Cd6 N55 68.01(19)
O1 Cd6 N55 115.49(16)
N17 Cd6 N55 100.37(18)
N20 Cd6 N55 76.09(19)
N15 Cd6 N55 125.11(17)
N16 Cd4 O2 88.62(16)
N16 Cd4 N50 125.5(2)
O2 Cd4 N50 143.16(16)
N16 Cd4 N48 142.4(2)
O2 Cd4 N48 92.30(18)
N50 Cd4 N48 69.5(2)
N16 Cd4 N53 78.65(19)
O2 Cd4 N53 113.08(18)
N50 Cd4 N53 67.4(2)
N48 Cd4 N53 133.95(19)
N16 Cd4 N13 66.6(2)
O2 Cd4 N13 112.16(17)
N50 Cd4 N13 95.73(19)
N48 Cd4 N13 78.44(18)
N53 Cd4 N13 120.96(18)
N30 Cd8 N63 104.50(19)
N30 Cd8 N19 97.3(2)
N63 Cd8 N19 102.3(2)
N30 Cd8 N32 71.7(2)
N63 Cd8 N32 106.71(19)
N19 Cd8 N32 150.7(2)
N30 Cd8 N66 157.0(2)
N63 Cd8 N66 71.89(19)
N19 Cd8 N66 105.7(2)
N32 Cd8 N66 87.4(2)
N30 Cd8 N22 102.3(2)
N63 Cd8 N22 153.1(2)
N19 Cd8 N22 71.8(2)
N32 Cd8 N22 83.8(2)
N66 Cd8 N22 84.2(2)
N36 Cd1 N49 106.02(19)
N36 Cd1 N5 98.27(19)
N49 Cd1 N5 99.0(2)
N36 Cd1 N2 150.9(2)
N49 Cd1 N2 102.6(2)
N5 Cd1 N2 71.9(2)
N36 Cd1 N34 71.6(2)
N49 Cd1 N34 153.6(2)
N5 Cd1 N34 107.4(2)
N2 Cd1 N34 85.0(3)
N36 Cd1 N46 110.1(2)
N49 Cd1 N46 71.1(2)
N5 Cd1 N46 151.5(2)
N2 Cd1 N46 84.0(2)
N34 Cd1 N46 84.9(2)
N40 Cd7 N61 143.70(19)
N40 Cd7 N64 143.11(19)
N61 Cd7 N64 68.82(19)
N40 Cd7 O1 83.28(16)
N61 Cd7 O1 122.05(16)
N64 Cd7 O1 88.99(17)
N40 Cd7 N60 83.04(19)
N61 Cd7 N60 68.08(19)
N64 Cd7 N60 133.85(18)
O1 Cd7 N60 100.19(17)
N40 Cd7 N43 68.07(19)
N61 Cd7 N43 118.42(18)
N64 Cd7 N43 80.70(18)
O1 Cd7 N43 108.89(16)
N60 Cd7 N43 135.40(18)
C62 N39 C58 118.8(5)
C62 N39 Cd3 121.3(4)
C58 N39 Cd3 119.9(4)
C39 N25 N26 104.1(5)
C39 N25 Cd2 122.3(4)
N26 N25 Cd2 130.2(4)
C40 N26 N25 105.3(5)
C40 N26 Cd5 113.6(4)
N25 N26 Cd5 137.2(4)
C75 N50 C79 118.8(6)
C75 N50 Cd4 119.8(5)
C79 N50 Cd4 121.4(4)
C46 N29 N30 104.9(5)
C46 N29 Cd5 115.7(4)
N30 N29 Cd5 139.4(4)
C51 N32 C48 116.9(7)
C51 N32 Cd8 130.8(6)
C48 N32 Cd8 112.0(4)
C80 N53 N52 105.0(5)
C80 N53 Cd4 114.6(4)
N52 N53 Cd4 137.5(4)
C6 N4 N5 104.5(5)
C6 N4 Cd2 116.3(4)
N5 N4 Cd2 139.0(4)
C11 N6 C7 120.0(5)
C11 N6 Cd2 120.2(4)
C7 N6 Cd2 119.7(4)
C56 N36 N37 102.5(5)
C56 N36 Cd1 118.2(4)
N37 N36 Cd1 138.7(4)
C17 N11 C14 116.6(5)
C17 N11 Cd5 129.5(4)
C14 N11 Cd5 113.9(4)
C96 N61 C92 119.0(6)
C96 N61 Cd7 120.4(4)
C92 N61 Cd7 119.8(4)
N11 C14 C15 121.0(6)
N11 C14 C13 116.7(5)
C15 C14 C13 122.3(6)
N13 C21 C20 121.6(7)
N13 C21 C22 115.3(6)
C20 C21 C22 123.1(6)
C45 N28 C41 118.7(5)
C45 N28 Cd5 120.4(4)
C41 N28 Cd5 120.3(4)
C12 N9 N8 105.4(5)
C12 N9 Cd2 114.6(4)
N8 N9 Cd2 137.0(4)
C13 N8 N9 106.4(5)
C13 N8 Cd5 122.0(4)
N9 N8 Cd5 131.4(4)
C23 N15 N16 104.0(5)
C23 N15 Cd6 114.2(5)
N16 N15 Cd6 137.4(4)
C65 N43 C68 117.7(6)
C65 N43 Cd7 113.8(4)
C68 N43 Cd7 128.0(5)
C70 N46 C72 116.9(7)
C70 N46 Cd1 130.4(6)
C72 N46 Cd1 112.8(5)
C74 N48 N49 105.3(5)
C74 N48 Cd4 115.6(5)
N49 N48 Cd4 139.0(4)
N48 N49 C73 104.9(6)
N48 N49 Cd1 136.6(4)
C73 N49 Cd1 116.2(5)
C22 N16 N15 107.0(5)
C22 N16 Cd4 124.9(5)
N15 N16 Cd4 128.0(4)
C63 N41 N40 104.4(5)
C63 N41 Cd3 117.1(4)
N40 N41 Cd3 136.8(4)
C57 N37 N36 106.8(5)
C57 N37 Cd3 115.8(4)
N36 N37 Cd3 136.9(4)
C81 N52 N53 106.0(5)
C81 N52 Cd6 123.0(4)
N53 N52 Cd6 129.8(4)
C5 N5 N4 106.0(5)
C5 N5 Cd1 115.1(4)
N4 N5 Cd1 138.1(4)
C39 N27 C40 101.5(5)
C2 N2 C4 115.6(7)
C2 N2 Cd1 129.9(6)
C4 N2 Cd1 114.6(5)
C102 N66 C99 116.6(6)
C102 N66 Cd8 130.5(5)
C99 N66 Cd8 112.4(4)
C98 N63 N64 105.3(5)
C98 N63 Cd8 117.7(4)
N64 N63 Cd8 137.0(4)
C85 N55 C82 116.3(6)
C85 N55 Cd6 131.3(5)
C82 N55 Cd6 112.3(4)
C15 N10 C16 116.4(6)
C29 N20 N19 105.9(6)
C29 N20 Cd6 115.2(5)
N19 N20 Cd6 138.3(4)
C24 N17 C28 120.6(6)
C24 N17 Cd6 120.6(4)
C28 N17 Cd6 118.7(5)
C19 N13 C21 115.7(6)
C19 N13 Cd4 130.3(5)
C21 N13 Cd4 114.0(5)
C87 N57 C89 116.1(6)
C87 N57 Cd3 130.9(5)
C89 N57 Cd3 112.2(4)
C38 N24 C35 116.7(6)
C38 N24 Cd2 113.8(4)
C35 N24 Cd2 129.5(5)
C47 N30 N29 105.9(6)
C47 N30 Cd8 116.4(4)
N29 N30 Cd8 135.3(4)
N39 C62 C61 122.3(6)
N39 C62 C63 113.8(5)
C61 C62 C63 123.9(6)
C97 N64 N63 104.6(5)
C97 N64 Cd7 116.4(4)
N63 N64 Cd7 138.8(4)
C30 N19 N20 105.4(6)
C30 N19 Cd8 116.3(5)
N20 N19 Cd8 137.8(4)
N41 N40 C64 107.3(5)
N41 N40 Cd7 131.6(4)
C64 N40 Cd7 120.9(4)
C97 N62 C98 100.5(5)
C46 N31 C47 101.0(6)
C64 N42 C63 101.0(5)
C90 N59 N60 106.5(5)
C90 N59 Cd3 125.6(4)
N60 N59 Cd3 127.8(4)
N39 C58 C59 122.6(6)
N39 C58 C57 113.7(6)
C59 C58 C57 123.7(6)
N12 C20 C21 121.8(7)
N12 C20 H20 119.1
C21 C20 H20 119.1
C1 N1 C3 114.5(7)
C6 N3 C5 102.0(5)
C13 N7 C12 100.7(5)
N31 C46 N29 113.9(6)
N31 C46 C45 126.5(6)
N29 C46 C45 119.6(6)
C66 N44 C67 115.9(7)
N59 N60 C91 104.7(5)
N59 N60 Cd7 136.4(4)
C91 N60 Cd7 112.7(4)
C90 N58 C91 100.5(5)
N28 C45 C44 122.9(6)
N28 C45 C46 114.1(6)
C44 C45 C46 123.0(6)
N55 C82 C83 121.3(6)
N55 C82 C81 116.7(6)
C83 C82 C81 121.9(6)
N6 C11 C10 121.8(6)
N6 C11 C12 114.3(5)
C10 C11 C12 123.9(6)
C55 N34 C52 115.9(8)
C55 N34 Cd1 113.4(5)
C52 N34 Cd1 130.5(7)
C80 N51 C81 100.9(5)
C56 N38 C57 101.7(6)
C56 N38 H38 129.2
C57 N38 H38 129.2
N2 C4 C3 121.4(7)
N2 C4 C5 116.4(6)
C3 C4 C5 122.1(7)
C23 N14 C22 100.7(5)
C37 N23 C36 115.9(7)
C30 N18 C29 102.3(6)
C18 N12 C20 117.2(6)
C86 N56 C88 116.9(6)
N11 C17 C16 122.4(6)
N11 C17 H17 118.8
C16 C17 H17 118.8
N43 C65 C66 120.5(6)
N43 C65 C64 117.6(6)
C66 C65 C64 121.9(6)
N8 C13 N7 113.3(5)
N8 C13 C14 119.6(5)
N7 C13 C14 127.1(5)
N63 C98 N62 113.9(5)
N63 C98 C99 120.2(5)
N62 C98 C99 125.8(6)
C101 N65 C100 115.6(6)
N26 C40 N27 114.2(6)
N26 C40 C41 119.8(6)
N27 C40 C41 126.0(6)
C73 N47 C74 101.5(6)
C73 N47 H47 129.2
C74 N47 H47 129.4
N28 C41 C42 121.9(6)
N28 C41 C40 114.7(5)
C42 C41 C40 123.4(6)
N17 C24 C25 121.3(7)
N17 C24 C23 115.4(6)
C25 C24 C23 123.3(7)
N9 C12 N7 114.3(5)
N9 C12 C11 119.6(6)
N7 C12 C11 126.2(5)
C60 C61 C62 118.2(6)
C60 C61 H61 120.9
C62 C61 H61 120.9
N37 C57 N38 113.1(6)
N37 C57 C58 120.8(6)
N38 C57 C58 126.1(6)
N24 C38 C37 122.4(6)
N24 C38 C39 117.0(6)
C37 C38 C39 120.6(6)
C94 C95 C96 117.4(6)
C94 C95 H95 121.3
C96 C95 H95 121.3
N66 C99 C100 119.9(6)
N66 C99 C98 117.7(6)
C100 C99 C98 122.4(6)
N61 C92 C93 122.4(6)
N61 C92 C91 114.5(6)
C93 C92 C91 123.1(6)
N27 C39 N25 115.0(6)
N27 C39 C38 127.4(6)
N25 C39 C38 117.5(5)
N50 C75 C76 122.5(7)
N50 C75 C74 114.5(6)
C76 C75 C74 123.1(7)
C31 N22 C34 118.7(7)
C31 N22 Cd8 112.5(5)
C34 N22 Cd8 128.7(6)
N16 C22 N14 113.7(6)
N16 C22 C21 119.2(6)
N14 C22 C21 127.1(6)
C69 N45 C71 116.2(8)
N61 C96 C95 122.7(6)
N61 C96 C97 113.5(6)
C95 C96 C97 123.7(6)
C26 C25 C24 117.1(8)
C26 C25 H25 121.5
C24 C25 H25 121.5
N10 C16 C17 121.2(6)
N10 C16 H16 119.4
C17 C16 H16 119.4
N1 C3 C4 122.7(8)
N1 C3 H3 118.7
C4 C3 H3 118.7
C83 N54 C84 116.5(6)
N41 C63 N42 115.2(6)
N41 C63 C62 118.8(6)
N42 C63 C62 126.0(6)
C59 C60 C61 119.4(6)
C59 C60 H60 120.3
C61 C60 H60 120.3
N3 C6 N4 114.2(6)
N3 C6 C7 126.3(6)
N4 C6 C7 119.5(6)
N58 C90 N59 113.7(6)
N58 C90 C89 126.6(6)
N59 C90 C89 119.7(6)
N42 C64 N40 112.1(5)
N42 C64 C65 128.3(5)
N40 C64 C65 119.5(6)
N46 C70 C69 121.2(9)
N46 C70 H70 119.4
C69 C70 H70 119.4
N3 C5 N5 113.2(6)
N3 C5 C4 125.7(6)
N5 C5 C4 121.0(6)
N57 C87 C86 122.1(7)
N57 C87 H87 118.9
C86 C87 H87 118.9
N60 C91 N58 114.5(6)
N60 C91 C92 119.5(6)
N58 C91 C92 126.0(6)
N47 C73 N49 113.9(7)
N47 C73 C72 126.0(6)
N49 C73 C72 120.0(7)
N24 C35 C36 120.1(7)
N24 C35 H35 120.0
C36 C35 H35 120.0
N45 C71 C72 123.1(9)
N45 C71 H71 118.5
C72 C71 H71 118.5
N32 C51 C50 123.0(8)
N32 C51 H51 118.5
C50 C51 H51 118.5
N50 C79 C78 122.0(7)
N50 C79 C80 114.1(6)
C78 C79 C80 123.7(7)
N66 C102 C101 121.9(7)
N66 C102 H102 119.1
C101 C102 H102 119.1
N51 C81 N52 113.3(6)
N51 C81 C82 127.5(6)
N52 C81 C82 119.2(6)
N12 C18 C19 120.8(8)
N12 C18 H18 119.6
C19 C18 H18 119.6
N43 C68 C67 121.4(7)
N43 C68 H68 119.3
C67 C68 H68 119.3
C43 C44 C45 118.1(6)
C43 C44 H44 121.0
C45 C44 H44 121.0
N6 C7 C8 122.0(6)
N6 C7 C6 114.4(5)
C8 C7 C6 123.5(6)
N56 C86 C87 121.4(7)
N56 C86 H86 119.3
C87 C86 H86 119.3
C60 C59 C58 118.6(6)
C60 C59 H59 120.7
C58 C59 H59 120.7
C93 C94 C95 121.0(7)
C93 C94 H94 119.5
C95 C94 H94 119.5
N57 C89 C88 121.8(6)
N57 C89 C90 115.3(5)
C88 C89 C90 122.9(6)
N17 C28 C27 121.1(8)
N17 C28 C29 115.1(6)
C27 C28 C29 123.8(8)
C43 C42 C41 119.0(6)
C43 C42 H42 120.5
C41 C42 H42 120.5
C44 C43 C42 119.4(6)
C44 C43 H43 120.3
C42 C43 H43 120.3
N47 C74 N48 114.5(7)
N47 C74 C75 125.1(7)
N48 C74 C75 120.4(6)
N10 C15 C14 122.5(6)
N10 C15 H15 118.8
C14 C15 H15 118.8
C49 N33 C50 117.3(8)
N55 C85 C84 122.8(7)
N55 C85 H85 118.6
C84 C85 H85 118.6
N62 C97 N64 115.6(6)
N62 C97 C96 124.6(6)
N64 C97 C96 119.7(6)
N44 C66 C65 122.0(7)
N44 C66 H66 119.0
C65 C66 H66 119.0
N56 C88 C89 121.6(7)
N56 C88 H88 119.2
C89 C88 H88 119.2
C94 C93 C92 117.5(6)
C94 C93 H93 121.3
C92 C93 H93 121.3
N22 C31 C32 120.4(9)
N22 C31 C30 118.3(7)
C32 C31 C30 121.2(10)
N18 C29 N20 113.1(7)
N18 C29 C28 126.3(7)
N20 C29 C28 120.6(7)
N46 C72 C71 119.6(8)
N46 C72 C73 117.5(7)
C71 C72 C73 122.8(8)
N18 C30 N19 113.3(7)
N18 C30 C31 126.4(7)
N19 C30 C31 120.2(8)
N34 C55 C54 122.0(7)
N34 C55 C56 117.7(7)
C54 C55 C56 120.3(7)
N53 C80 N51 114.8(6)
N53 C80 C79 119.5(6)
N51 C80 C79 125.8(6)
N13 C19 C18 122.8(7)
N13 C19 H19 118.6
C18 C19 H19 118.6
N32 C48 C49 120.6(7)
N32 C48 C47 117.1(6)
C49 C48 C47 122.3(7)
C9 C8 C7 117.6(6)
C9 C8 H8 121.2
C7 C8 H8 121.2
N23 C36 C35 122.8(7)
N23 C36 H36 118.6
C35 C36 H36 118.6
N15 C23 N14 114.6(6)
N15 C23 C24 118.9(7)
N14 C23 C24 126.5(6)
N23 C37 C38 122.1(7)
N23 C37 H37 119.0
C38 C37 H37 119.0
N65 C100 C99 123.4(7)
N65 C100 H100 118.3
C99 C100 H100 118.3
N30 C47 N31 114.3(6)
N30 C47 C48 120.4(7)
N31 C47 C48 125.3(7)
N22 C34 C33 120.4(10)
N22 C34 H34 119.8
C33 C34 H34 119.8
C9 C10 C11 117.7(6)
C9 C10 H10 121.1
C11 C10 H10 121.1
C27 C26 C25 121.7(7)
C27 C26 H26 119.1
C25 C26 H26 119.1
N54 C83 C82 121.5(7)
N54 C83 H83 119.3
C82 C83 H83 119.3
N33 C50 C51 121.1(7)
N33 C50 H50 119.5
C51 C50 H50 119.5
C77 C76 C75 118.7(7)
C77 C76 H76 120.6
C75 C76 H76 120.6
N38 C56 N36 115.9(6)
N38 C56 C55 125.6(7)
N36 C56 C55 118.5(6)
C26 C27 C28 118.0(8)
C26 C27 H27 121.0
C28 C27 H27 121.0
C54 N35 C53 114.8(10)
C79 C78 C77 119.6(8)
C79 C78 H78 120.2
C77 C78 H78 120.2
N33 C49 C48 121.2(8)
N33 C49 H49 119.4
C48 C49 H49 119.4
C76 C77 C78 118.3(7)
C76 C77 H77 120.8
C78 C77 H77 120.8
N44 C67 C68 122.4(7)
N44 C67 H67 118.8
C68 C67 H67 118.8
N65 C101 C102 122.6(7)
N65 C101 H101 118.7
C102 C101 H101 118.7
O3 N67 O5 121.6(11)
O3 N67 O4 118.3(10)
O5 N67 O4 120.1(12)
N34 C52 C53 120.3(10)
N34 C52 H52 119.8
C53 C52 H52 119.8
N54 C84 C85 121.6(7)
N54 C84 H84 119.2
C85 C84 H84 119.2
C10 C9 C8 120.8(6)
C10 C9 H9 119.6
C8 C9 H9 119.6
N45 C69 C70 123.0(9)
N45 C69 H69 118.5
C70 C69 H69 118.5
N35 C54 C55 123.1(9)
N35 C54 H54 118.4
C55 C54 H54 118.4
N2 C2 C1 119.7(7)
N2 C2 H2 120.2
C1 C2 H2 120.2
O8 N68 O7 121.4(14)
O8 N68 O6 122.7(11)
O7 N68 O6 115.9(13)
C33 N21 C32 116.1(9)
N21 C33 C34 122.0(10)
N21 C33 H33 119.0
C34 C33 H33 119.0
N21 C32 C31 122.3(12)
N21 C32 H32 118.9
C31 C32 H32 118.9
N35 C53 C52 123.8(9)
N35 C53 H53 118.1
C52 C53 H53 118.1
N1 C1 C2 125.9(6)
N1 C1 H1 117.1
C2 C1 H1 117.1
Cd5 O1 Cd6 114.27(14)
Cd5 O1 Cd7 121.91(14)
Cd6 O1 Cd7 122.83(15)
Cd2 O2 Cd4 120.40(14)
Cd2 O2 Cd3 113.26(14)
Cd4 O2 Cd3 126.31(15)

loop_
_geom_bond_atom_site_label_1
_geom_bond_atom_site_label_2
_geom_bond_distance
Cd5 O1 2.271(3)
Cd5 N8 2.288(5)
Cd5 N28 2.351(5)
Cd5 N29 2.405(5)
Cd5 N26 2.467(5)
Cd5 N11 2.577(5)
Cd2 N25 2.257(5)
Cd2 O2 2.268(3)
Cd2 N6 2.345(5)
Cd2 N4 2.351(5)
Cd2 N9 2.413(5)
Cd2 N24 2.564(6)
Cd3 N59 2.252(6)
Cd3 O2 2.294(3)
Cd3 N39 2.346(5)
Cd3 N37 2.359(5)
Cd3 N41 2.386(5)
Cd3 N57 2.677(5)
Cd6 N52 2.246(5)
Cd6 O1 2.281(3)
Cd6 N17 2.344(5)
Cd6 N20 2.375(6)
Cd6 N15 2.454(6)
Cd6 N55 2.605(6)
Cd4 N16 2.249(5)
Cd4 O2 2.283(3)
Cd4 N50 2.369(6)
Cd4 N48 2.377(6)
Cd4 N53 2.466(6)
Cd4 N13 2.586(5)
Cd8 N30 2.258(6)
Cd8 N63 2.258(5)
Cd8 N19 2.270(7)
Cd8 N32 2.444(6)
Cd8 N66 2.445(6)
Cd8 N22 2.453(6)
Cd1 N36 2.254(6)
Cd1 N49 2.281(7)
Cd1 N5 2.292(5)
Cd1 N2 2.400(6)
Cd1 N34 2.449(8)
Cd1 N46 2.467(6)
Cd7 N40 2.282(5)
Cd7 N61 2.353(5)
Cd7 N64 2.384(6)
Cd7 O1 2.396(3)
Cd7 N60 2.455(5)
Cd7 N43 2.542(6)
N39 C62 1.341(8)
N39 C58 1.346(9)
N25 C39 1.352(8)
N25 N26 1.386(8)
N26 C40 1.338(8)
N50 C75 1.327(9)
N50 C79 1.340(10)
N29 C46 1.356(9)
N29 N30 1.361(8)
N32 C51 1.327(10)
N32 C48 1.343(10)
N53 C80 1.337(9)
N53 N52 1.354(8)
N4 C6 1.355(8)
N4 N5 1.370(8)
N6 C11 1.340(8)
N6 C7 1.340(8)
N36 C56 1.361(10)
N36 N37 1.370(8)
N11 C17 1.324(8)
N11 C14 1.335(8)
N61 C96 1.341(9)
N61 C92 1.343(9)
C14 C15 1.401(9)
C14 C13 1.457(9)
C21 N13 1.338(9)
C21 C20 1.407(9)
C21 C22 1.455(11)
N28 C45 1.347(8)
N28 C41 1.351(9)
N9 C12 1.330(8)
N9 N8 1.351(7)
N8 C13 1.345(8)
N15 C23 1.336(8)
N15 N16 1.377(8)
N43 C65 1.329(9)
N43 C68 1.332(10)
O3 N67 1.193(12)
N46 C70 1.329(11)
N46 C72 1.346(11)
N48 C74 1.344(9)
N48 N49 1.359(9)
N49 C73 1.364(9)
N16 C22 1.313(8)
N41 C63 1.330(8)
N41 N40 1.354(8)
N37 C57 1.337(9)
N52 C81 1.349(9)
N5 C5 1.353(8)
N27 C39 1.324(8)
N27 C40 1.348(9)
N2 C2 1.338(11)
N2 C4 1.342(10)
N66 C102 1.318(10)
N66 C99 1.356(9)
N63 C98 1.348(8)
N63 N64 1.369(7)
N55 C85 1.317(9)
N55 C82 1.345(9)
N10 C15 1.326(9)
N10 C16 1.336(9)
N20 C29 1.345(9)
N20 N19 1.354(9)
N17 C24 1.340(10)
N17 C28 1.360(10)
N13 C19 1.337(10)
N57 C87 1.325(9)
N57 C89 1.356(9)
N24 C38 1.317(9)
N24 C35 1.353(9)
N30 C47 1.331(10)
C62 C61 1.403(9)
C62 C63 1.460(9)
N64 C97 1.335(9)
N19 C30 1.351(9)
N40 C64 1.357(8)
N62 C97 1.335(9)
N62 C98 1.348(8)
N31 C46 1.341(9)
N31 C47 1.348(10)
N42 C64 1.351(8)
N42 C63 1.354(8)
N59 C90 1.342(8)
N59 N60 1.345(8)
C58 C59 1.393(10)
C58 C57 1.451(9)
C20 N12 1.329(10)
C20 H20 0.9500
N1 C1 1.265(10)
N1 C3 1.334(12)
N3 C6 1.339(9)
N3 C5 1.343(9)
N7 C13 1.347(8)
N7 C12 1.360(8)
C46 C45 1.462(10)
N44 C66 1.334(9)
N44 C67 1.345(11)
N60 C91 1.345(9)
N58 C90 1.341(9)
N58 C91 1.348(9)
C45 C44 1.402(10)
C82 C83 1.411(10)
C82 C81 1.463(10)
C11 C10 1.399(9)
C11 C12 1.460(9)
N34 C55 1.330(11)
N34 C52 1.346(11)
N51 C80 1.341(9)
N51 C81 1.345(8)
N38 C56 1.305(10)
N38 C57 1.340(9)
N38 H38 0.8800
C4 C3 1.373(11)
C4 C5 1.460(10)
N14 C23 1.351(10)
N14 C22 1.356(9)
N23 C37 1.327(10)
N23 C36 1.334(11)
N18 C30 1.332(12)
N18 C29 1.338(10)
N12 C18 1.329(11)
N56 C86 1.329(10)
N56 C88 1.342(10)
C17 C16 1.398(9)
C17 H17 0.9500
C65 C66 1.406(10)
C65 C64 1.424(9)
C98 C99 1.454(9)
N65 C101 1.319(10)
N65 C100 1.324(10)
C40 C41 1.447(9)
N47 C73 1.330(11)
N47 C74 1.335(9)
N47 H47 0.8801
C41 C42 1.400(9)
C24 C25 1.423(10)
C24 C23 1.447(11)
C61 C60 1.397(10)
C61 H61 0.9500
C38 C37 1.397(10)
C38 C39 1.477(9)
C95 C94 1.397(10)
C95 C96 1.398(10)
C95 H95 0.9500
C99 C100 1.386(9)
C92 C93 1.413(10)
C92 C91 1.468(10)
C75 C76 1.406(11)
C75 C74 1.475(11)
N22 C31 1.320(13)
N22 C34 1.346(11)
O8 N68 1.198(14)
N45 C69 1.298(14)
N45 C71 1.318(13)
C96 C97 1.478(9)
C25 C26 1.395(12)
C25 H25 0.9500
C16 H16 0.9500
C3 H3 0.9500
N54 C83 1.327(10)
N54 C84 1.342(10)
C60 C59 1.388(10)
C60 H60 0.9500
C6 C7 1.461(9)
C90 C89 1.468(9)
C70 C69 1.393(12)
C70 H70 0.9500
C87 C86 1.407(10)
C87 H87 0.9500
C73 C72 1.456(11)
C35 C36 1.407(11)
C35 H35 0.9500
C71 C72 1.403(11)
C71 H71 0.9500
C51 C50 1.373(12)
C51 H51 0.9500
C79 C78 1.381(10)
C79 C80 1.475(9)
C102 C101 1.385(11)
C102 H102 0.9500
C18 C19 1.402(10)
C18 H18 0.9500
C68 C67 1.373(12)
C68 H68 0.9500
C44 C43 1.393(11)
C44 H44 0.9500
C7 C8 1.394(9)
C86 H86 0.9500
C59 H59 0.9500
C94 C93 1.375(11)
C94 H94 0.9500
C89 C88 1.387(9)
C28 C27 1.405(10)
C28 C29 1.440(12)
C42 C43 1.394(10)
C42 H42 0.9500
C43 H43 0.9500
C15 H15 0.9500
N33 C49 1.334(10)
N33 C50 1.346(12)
C85 C84 1.385(10)
C85 H85 0.9500
C66 H66 0.9500
C88 H88 0.9500
C93 H93 0.9500
C31 C32 1.397(12)
C31 C30 1.468(12)
O4 N67 1.272(12)
C55 C54 1.390(13)
C55 C56 1.486(10)
C19 H19 0.9500
C48 C49 1.417(11)
C48 C47 1.468(10)
C8 C9 1.392(11)
C8 H8 0.9500
C36 H36 0.9500
C37 H37 0.9500
C100 H100 0.9500
C34 C33 1.389(14)
C34 H34 0.9500
C10 C9 1.385(10)
C10 H10 0.9500
C26 C27 1.377(13)
C26 H26 0.9500
C83 H83 0.9500
C50 H50 0.9500
C76 C77 1.374(13)
C76 H76 0.9500
C27 H27 0.9500
N35 C54 1.308(12)
N35 C53 1.334(17)
C78 C77 1.393(11)
C78 H78 0.9500
C49 H49 0.9500
C77 H77 0.9500
C67 H67 0.9500
C101 H101 0.9500
N67 O5 1.261(13)
C52 C53 1.389(17)
C52 H52 0.9500
C84 H84 0.9500
O7 N68 1.240(14)
C9 H9 0.9500
C69 H69 0.9500
C54 H54 0.9500
O6 N68 1.359(15)
C2 C1 1.385(9)
C2 H2 0.9500
N21 C33 1.344(17)
N21 C32 1.347(15)
C33 H33 0.9500
C32 H32 0.9500
C53 H53 0.9500
C1 H1 0.9500

loop_
_platon_squeeze_void_nr
_platon_squeeze_void_average_x
_platon_squeeze_void_average_y
_platon_squeeze_void_average_z
_platon_squeeze_void_volume
_platon_squeeze_void_count_electrons
_platon_squeeze_void_content
1 0.148 0.493 0.500 1693 557 ' '
